data_8101421
loop_
_publ_author_name
'Zhou, Hongping'
'Lai, Chunqiu'
'Montes, Ingrid'

_publ_section_title
;
Crystal structure of 1,5-bis(2-methoxyphenyl)-1,4-pentadien-3-one, 
C~19~H~18~O~3~
;
_journal_issue 1
_journal_name_full 'Zeitschrift f\"ur Kristallographie - New Crystal Structures'
_journal_page_first 53
_journal_page_last 54
_journal_volume 214
_journal_year 1999
_chemical_formula_moiety 'C19 H18 O3 '
_chemical_formula_sum 'C19 H18 O3'
_chemical_formula_weight 294.35
_space_group_IT_number 15
_symmetry_cell_setting monoclinic
_symmetry_space_group_name_Hall '-C 2yc'
_symmetry_space_group_name_H-M 'C 1 2/c 1'
_cell_angle_alpha 90
_cell_angle_beta 104.607(2)
_cell_angle_gamma 90
_cell_formula_units_Z 8
_cell_length_a 28.541(3)
_cell_length_b 7.2661(8)
_cell_length_c 16.032(2)
_cell_measurement_temperature 298.2
_cell_volume 3217.2(5)
_diffrn_ambient_temperature 298.2
_exptl_crystal_density_diffrn 1.215
_refine_ls_R_factor_obs 0.0570
_refine_ls_wR_factor_obs 0.0708
_cod_depositor_comments
;

    Replacing symmetry operators
        '+x,  +y,  +z'
        '-x,  +y,  -z'
        '-x,  -y,  -z'
        '+x,  -y,  +z'
    with
        '-x+1/2,-y+1/2,-z'
        '-x+1/2,y+1/2,-z+1/2'
        'x+1/2,-y+1/2,z+1/2'
        'x+1/2,y+1/2,z'
    because:

    a) Updated list of symmetry operators constitute full set of
       operators of 'C 1 2/c 1' symmetry space group;

    b) Large crystal voids (up to 6.57 angstroms in diameter) have
       disappeared.

    Andrius Merkys
    2014-07-18

;
_cod_original_sg_symbol_H-M 'C 2/c'
_cod_original_formula_sum 'C19 H18 O3 '
_cod_database_code 8101421

loop_
_symmetry_equiv_pos_as_xyz
'  +x,  +y,  +z'
'  -x,  +y,1/2-z'
'  -x,  -y,  -z'
'  +x,  -y,1/2+z'
-x+1/2,-y+1/2,-z
-x+1/2,y+1/2,-z+1/2
x+1/2,-y+1/2,z+1/2
x+1/2,y+1/2,z

loop_
_atom_site_aniso_label
_atom_site_aniso_U_11
_atom_site_aniso_U_22
_atom_site_aniso_U_33
_atom_site_aniso_U_12
_atom_site_aniso_U_13
_atom_site_aniso_U_23
O(1) 0.089(3) 0.065(2) 0.092(3) -0.006(2) 0.005(2) -0.018(2)
O(2) 0.103(3) 0.071(2) 0.118(3) 0.015(2) 0.038(2) -0.024(2)
O(3) 0.082(3) 0.086(3) 0.197(5) 0.011(2) 0.007(3) -0.072(3)
C(1) 0.069(3) 0.041(3) 0.068(3) 0.000(3) 0.016(2) -0.007(2)
C(2) 0.067(3) 0.047(3) 0.064(3) 0.009(3) 0.022(2) -0.003(2)
C(3) 0.066(3) 0.061(3) 0.074(3) 0.005(3) 0.012(3) 0.005(3)
C(4) 0.070(3) 0.048(3) 0.067(3) -0.006(3) 0.007(2) -0.009(3)
C(5) 0.079(4) 0.042(3) 0.072(3) 0.012(3) 0.009(3) -0.005(3)
C(6) 0.074(3) 0.045(3) 0.044(3) 0.000(3) 0.015(2) 0.005(2)
C(7) 0.090(4) 0.048(3) 0.053(3) 0.006(3) 0.020(3) 0.006(2)
C(8) 0.123(5) 0.052(3) 0.065(3) 0.011(3) 0.016(3) -0.009(3)
C(9) 0.143(6) 0.060(4) 0.082(4) 0.032(4) 0.046(4) -0.001(3)
C(10) 0.102(4) 0.069(3) 0.085(4) 0.030(3) 0.040(3) 0.001(3)
C(11) 0.088(4) 0.060(3) 0.057(3) 0.004(3) 0.017(3) 0.006(3)
C(12) 0.084(4) 0.042(3) 0.047(3) 0.005(3) 0.016(2) -0.002(2)
C(13) 0.087(4) 0.057(3) 0.053(3) -0.001(3) 0.019(3) -0.004(3)
C(14) 0.111(5) 0.063(4) 0.072(4) -0.010(3) 0.028(3) -0.017(3)
C(15) 0.170(7) 0.053(3) 0.064(4) -0.016(4) 0.027(4) -0.023(3)
C(16) 0.112(5) 0.073(4) 0.066(3) -0.034(4) 0.003(3) -0.011(3)
C(17) 0.090(4) 0.065(3) 0.058(3) 0.004(3) 0.011(3) 0.014(3)
C(18) 0.111(5) 0.089(4) 0.125(5) -0.026(4) 0.000(4) -0.033(4)
C(19) 0.122(6) 0.113(5) 0.195(7) 0.030(4) 0.047(5) -0.056(5)

loop_
_atom_site_label
_atom_site_fract_x
_atom_site_fract_y
_atom_site_fract_z
_atom_site_U_iso_or_equiv
_atom_site_occupancy
_atom_site_refinement_flags
_atom_site_thermal_displace_type
_atom_site_calc_flag
_atom_site_calc_attached_atom
O(1) 0.1857(1) 0.3061(4) 0.7330(2) 0.085(1) 1.000 . Uani d ?
O(2) 0.1881(1) -0.8092(4) 0.4302(2) 0.096(1) 1.000 . Uani d ?
O(3) 0.1846(2) -0.2515(5) 0.5764(3) 0.127(2) 1.000 . Uani d ?
C(1) 0.1336(2) 0.0437(6) 0.6272(3) 0.059(1) 1.000 . Uani d ?
C(2) 0.1139(2) -0.1019(6) 0.5870(3) 0.058(1) 1.000 . Uani d ?
C(3) 0.1405(2) -0.2537(6) 0.5602(3) 0.068(2) 1.000 . Uani d ?
C(4) 0.1139(2) -0.4091(6) 0.5115(3) 0.063(2) 1.000 . Uani d ?
C(5) 0.1340(2) -0.5475(6) 0.4818(3) 0.066(2) 1.000 . Uani d ?
C(6) 0.1104(2) 0.2006(6) 0.6544(3) 0.054(1) 1.000 . Uani d ?
C(7) 0.1370(2) 0.3364(6) 0.7080(3) 0.063(2) 1.000 . Uani d ?
C(8) 0.1145(2) 0.4859(7) 0.7344(3) 0.081(2) 1.000 . Uani d ?
C(9) 0.0646(3) 0.5028(7) 0.7080(4) 0.092(2) 1.000 . Uani d ?
C(10) 0.0369(2) 0.3741(7) 0.6556(3) 0.082(2) 1.000 . Uani d ?
C(11) 0.0599(2) 0.2257(6) 0.6291(3) 0.068(2) 1.000 . Uani d ?
C(12) 0.1118(2) -0.7076(6) 0.4349(3) 0.058(2) 1.000 . Uani d ?
C(13) 0.1396(2) -0.8440(7) 0.4091(3) 0.066(2) 1.000 . Uani d ?
C(14) 0.1201(2) -0.9972(7) 0.3655(3) 0.081(2) 1.000 . Uani d ?
C(15) 0.0718(3) -1.0199(7) 0.3445(3) 0.096(2) 1.000 . Uani d ?
C(16) 0.0410(2) -0.8942(8) 0.3682(3) 0.088(2) 1.000 . Uani d ?
C(17) 0.0613(2) -0.7372(7) 0.4137(3) 0.073(2) 1.000 . Uani d ?
C(18) 0.2160(2) 0.4392(8) 0.7874(4) 0.114(2) 1.000 . Uani d ?
C(19) 0.2211(2) -0.9452(9) 0.4109(5) 0.142(3) 1.000 . Uani d ?
H(1) 0.1680 0.0478 0.6406 0.071 1.000 . Uiso c ?
H(2) 0.0796 -0.1111 0.5738 0.070 1.000 . Uiso c ?
H(3) 0.0796 -0.4088 0.5009 0.076 1.000 . Uiso c ?
H(4) 0.1683 -0.5418 0.4926 0.079 1.000 . Uiso c ?
H(5) 0.1332 0.5769 0.7706 0.097 1.000 . Uiso c ?
H(6) 0.0494 0.6056 0.7266 0.110 1.000 . Uiso c ?
H(7) 0.0027 0.3864 0.6379 0.099 1.000 . Uiso c ?
H(8) 0.0407 0.1368 0.5922 0.082 1.000 . Uiso c ?
H(9) 0.1404 -1.0876 0.3499 0.098 1.000 . Uiso c ?
H(10) 0.0583 -1.1256 0.3125 0.115 1.000 . Uiso c ?
H(11) 0.0070 -0.9141 0.3539 0.105 1.000 . Uiso c ?
H(12) 0.0409 -0.6493 0.4306 0.087 1.000 . Uiso c ?
H(13) 0.2126 0.5551 0.7590 0.137 1.000 . Uiso c ?
H(14) 0.2066 0.4501 0.8400 0.137 1.000 . Uiso c ?
H(15) 0.2488 0.4006 0.7990 0.137 1.000 . Uiso c ?
H(16) 0.2534 -0.9012 0.4295 0.170 1.000 . Uiso c ?
H(17) 0.2181 -1.0569 0.4398 0.170 1.000 . Uiso c ?
H(18) 0.2133 -0.9666 0.3504 0.170 1.000 . Uiso c ?

loop_
_geom_bond_atom_site_label_1
_geom_bond_atom_site_label_2
_geom_bond_distance
_geom_bond_site_symmetry_1
_geom_bond_site_symmetry_2
_geom_bond_publ_flag
O(1) C(7) 1.362(5) . . yes
O(1) C(18) 1.436(6) . . yes
O(2) C(13) 1.363(5) . . yes
O(2) C(19) 1.451(6) . . yes
O(3) C(3) 1.219(5) . . yes
C(1) C(2) 1.292(5) . . yes
C(1) C(6) 1.441(6) . . yes
C(1) H(1) 0.95 . . no
C(2) C(3) 1.464(6) . . yes
C(2) H(2) 0.95 . . no
C(3) C(4) 1.471(6) . . yes
C(4) C(5) 1.306(6) . . yes
C(4) H(3) 0.95 . . no
C(5) C(12) 1.442(6) . . yes
C(5) H(4) 0.95 . . no
C(6) C(7) 1.401(6) . . yes
C(6) C(11) 1.407(6) . . yes
C(7) C(8) 1.382(7) . . yes
C(8) C(9) 1.384(7) . . yes
C(8) H(5) 0.95 . . no
C(9) C(10) 1.367(7) . . yes
C(9) H(6) 0.95 . . no
C(10) C(11) 1.383(6) . . yes
C(10) H(7) 0.95 . . no
C(11) H(8) 0.95 . . no
C(12) C(13) 1.396(6) . . yes
C(12) C(17) 1.410(6) . . yes
C(13) C(14) 1.357(6) . . yes
C(14) C(15) 1.345(7) . . yes
C(14) H(9) 0.95 . . no
C(15) C(16) 1.385(7) . . yes
C(15) H(10) 0.95 . . no
C(16) C(17) 1.399(6) . . yes
C(16) H(11) 0.95 . . no
C(17) H(12) 0.95 . . no
C(18) H(13) 0.95 . . no
C(18) H(14) 0.95 . . no
C(18) H(15) 0.95 . . no
C(19) H(16) 0.95 . . no
C(19) H(17) 0.95 . . no
C(19) H(18) 0.95 . . no

loop_
_cod_related_entry_id
_cod_related_entry_database
_cod_related_entry_code
1 ChemSpider 30653849
